data_4081419
loop_
_publ_author_name
'Moussa, Jamal'
'Wong, Keith Man-Chung'
'Le Goff, Xavier F.'
'Rager, Marie Noelle'
'Chan, Carmen Ka-Man'
'Yam, Vivian Wing-Wah'
'Amouri, Hani'

_publ_section_title
;
 Dinuclear Platinum(II) Terpyridyl Complexes with
 apara-Diselenobenzoquinone Organometallic Linker: Synthesis,
 Structures, and Room-Temperature Phosphorescence
;
_journal_issue 17
_journal_name_full Organometallics
_journal_page_first 4985
_journal_paper_doi 10.1021/om400700t
_journal_volume 32
_journal_year 2013
_chemical_formula_moiety 'C46 H41 Ir N6 Pt2 Se2, 4(C F3 O3 S), 2(C2 H3 N)'
_chemical_formula_sum 'C54 H47 F12 Ir N8 O12 Pt2 S4 Se2'
_chemical_formula_weight 2096.54
_space_group_IT_number 2
_symmetry_cell_setting triclinic
_symmetry_space_group_name_Hall '-P 1'
_symmetry_space_group_name_H-M 'P -1'
_atom_sites_solution_hydrogens geom
_atom_sites_solution_primary direct
_atom_sites_solution_secondary difmap
_audit_creation_method SHELXL-97
_cell_angle_alpha 69.701(1)
_cell_angle_beta 88.746(1)
_cell_angle_gamma 75.607(1)
_cell_formula_units_Z 2
_cell_length_a 12.690(1)
_cell_length_b 16.024(1)
_cell_length_c 17.340(1)
_cell_measurement_reflns_used 3918
_cell_measurement_temperature 150.0(1)
_cell_measurement_theta_max 30.034
_cell_measurement_theta_min 0.998
_cell_volume 3195.2(4)
_computing_cell_refinement 'DENZO (Otwinowski & Minor, 1997) & COLLECT'
_computing_data_collection 'COLLECT (Hooft, R.W.W., 1998)'
_computing_data_reduction 'DENZO & COLLECT'
_computing_molecular_graphics 'PLATON (Spek, 2009)'
_computing_publication_material 'PLATON (Spek, 2009)'
_computing_structure_refinement 'SHELXL-97 (Sheldrick, 1997)'
_computing_structure_solution 'SIR97 (Altomare et al., 1999)'
_diffrn_ambient_temperature 150.0(1)
_diffrn_measured_fraction_theta_full 0.973
_diffrn_measured_fraction_theta_max 0.973
_diffrn_measurement_device_type KappaCCD
_diffrn_measurement_method 'phi and omega scans'
_diffrn_radiation_monochromator graphite
_diffrn_radiation_source 'fine-focus sealed tube'
_diffrn_radiation_type MoK\a
_diffrn_radiation_wavelength 0.71069
_diffrn_reflns_av_R_equivalents 0.0706
_diffrn_reflns_av_sigmaI/netI 0.1146
_diffrn_reflns_limit_h_max 17
_diffrn_reflns_limit_h_min -17
_diffrn_reflns_limit_k_max 22
_diffrn_reflns_limit_k_min -22
_diffrn_reflns_limit_l_max 24
_diffrn_reflns_limit_l_min -20
_diffrn_reflns_number 31447
_diffrn_reflns_theta_full 30.02
_diffrn_reflns_theta_max 30.02
_diffrn_reflns_theta_min 2.76
_exptl_absorpt_coefficient_mu 7.816
_exptl_absorpt_correction_T_max 0.7451
_exptl_absorpt_correction_T_min 0.3040
_exptl_absorpt_correction_type multi-scan
_exptl_absorpt_process_details 'DENZO/SCALEPACK (Otwinowski & Minor, 1996)'
_exptl_crystal_colour Orange
_exptl_crystal_density_diffrn 2.179
_exptl_crystal_density_method 'not measured'
_exptl_crystal_description Plate
_exptl_crystal_F_000 1992
_exptl_crystal_size_max 0.20
_exptl_crystal_size_mid 0.16
_exptl_crystal_size_min 0.04
_refine_diff_density_max 2.174
_refine_diff_density_min -3.664
_refine_diff_density_rms 0.261
_refine_ls_extinction_method none
_refine_ls_goodness_of_fit_ref 0.959
_refine_ls_hydrogen_treatment constr
_refine_ls_matrix_type full
_refine_ls_number_parameters 863
_refine_ls_number_reflns 18176
_refine_ls_number_restraints 0
_refine_ls_restrained_S_all 0.959
_refine_ls_R_factor_all 0.0961
_refine_ls_R_factor_gt 0.0511
_refine_ls_shift/su_max 0.000
_refine_ls_shift/su_mean 0.001
_refine_ls_structure_factor_coef Fsqd
_refine_ls_weighting_details 'calc w=1/[\s^2^(Fo^2^)+(0.0434P)^2^+0.0000P] where P=(Fo^2^+2Fc^2^)/3'
_refine_ls_weighting_scheme calc
_refine_ls_wR_factor_gt 0.1025
_refine_ls_wR_factor_ref 0.1177
_reflns_number_gt 11730
_reflns_number_total 18176
_reflns_threshold_expression >2sigma(I)
_cod_data_source_file om400700t_si_002.cif
_cod_data_source_block jm568b
_cod_depositor_comments
;
The following automatic conversions were performed:

'_symmetry_cell_setting' value 'Triclinic' changed to 'triclinic'
according to /home/saulius/struct/CIF-dictionaries/cif_core.dic
dictionary named 'cif_core.dic' version 2.4.2 from 2011-04-26.

Automatic conversion script
Id: cif_fix_values 1891 2012-01-12 08:04:46Z andrius 
;
_cod_database_code 4081419

loop_
_symmetry_equiv_pos_as_xyz
'x, y, z'
'-x, -y, -z'

loop_
_atom_site_label
_atom_site_type_symbol
_atom_site_fract_x
_atom_site_fract_y
_atom_site_fract_z
_atom_site_U_iso_or_equiv
_atom_site_adp_type
_atom_site_occupancy
_atom_site_symmetry_multiplicity
_atom_site_calc_flag
_atom_site_refinement_flags
Pt1 Pt 0.37660(2) 0.479097(17) 0.447631(17) 0.02063(7) Uani 1 1 d .
Pt2 Pt -0.00521(2) 0.884928(17) 0.054382(16) 0.01980(7) Uani 1 1 d .
Ir1 Ir 0.21609(2) 0.555197(17) 0.158812(17) 0.01877(7) Uani 1 1 d .
Se1 Se 0.45533(6) 0.46578(5) 0.32231(4) 0.02529(17) Uani 1 1 d .
Se2 Se 0.15129(6) 0.80287(5) 0.00286(4) 0.02432(16) Uani 1 1 d .
N1 N 0.3637(5) 0.3466(4) 0.5027(3) 0.0208(13) Uani 1 1 d .
N2 N 0.3164(5) 0.4854(4) 0.5509(3) 0.0208(13) Uani 1 1 d .
N3 N 0.3728(5) 0.6126(4) 0.4300(4) 0.0234(13) Uani 1 1 d .
N4 N -0.1235(5) 0.8754(3) -0.0169(3) 0.0202(13) Uani 1 1 d .
N5 N -0.1357(5) 0.9493(3) 0.0944(4) 0.0215(13) Uani 1 1 d .
N6 N 0.0695(5) 0.9170(4) 0.1386(4) 0.0241(14) Uani 1 1 d .
C1 C 0.3928(6) 0.2780(5) 0.4728(5) 0.0273(17) Uani 1 1 d .
H1 H 0.4219 0.2886 0.4203 0.033 Uiso 1 1 calc R
C2 C 0.3802(7) 0.1926(5) 0.5185(5) 0.0325(19) Uani 1 1 d .
H2 H 0.4023 0.1440 0.4975 0.039 Uiso 1 1 calc R
C3 C 0.3359(7) 0.1751(5) 0.5948(5) 0.0331(19) Uani 1 1 d .
H3 H 0.3253 0.1162 0.6254 0.040 Uiso 1 1 calc R
C4 C 0.3079(6) 0.2472(5) 0.6241(5) 0.0284(17) Uani 1 1 d .
H4 H 0.2796 0.2377 0.6768 0.034 Uiso 1 1 calc R
C5 C 0.3207(6) 0.3318(5) 0.5778(4) 0.0231(16) Uani 1 1 d .
C6 C 0.2944(6) 0.4103(4) 0.6058(4) 0.0233(16) Uani 1 1 d .
C7 C 0.2511(6) 0.4142(5) 0.6780(5) 0.0270(17) Uani 1 1 d .
H7 H 0.2348 0.3617 0.7176 0.032 Uiso 1 1 calc R
C8 C 0.2315(6) 0.4975(5) 0.6918(5) 0.0291(17) Uani 1 1 d .
H8 H 0.2033 0.5010 0.7421 0.035 Uiso 1 1 calc R
C9 C 0.2525(6) 0.5756(5) 0.6332(5) 0.0252(16) Uani 1 1 d .
H9 H 0.2370 0.6324 0.6423 0.030 Uiso 1 1 calc R
C10 C 0.2962(6) 0.5686(5) 0.5619(4) 0.0235(16) Uani 1 1 d .
C11 C 0.3278(6) 0.6409(5) 0.4925(4) 0.0242(16) Uani 1 1 d .
C12 C 0.3188(6) 0.7291(5) 0.4902(5) 0.0325(19) Uani 1 1 d .
H12 H 0.2838 0.7492 0.5319 0.039 Uiso 1 1 calc R
C13 C 0.3610(7) 0.7880(5) 0.4265(5) 0.0317(19) Uani 1 1 d .
H13 H 0.3571 0.8484 0.4253 0.038 Uiso 1 1 calc R
C14 C 0.4080(6) 0.7606(5) 0.3657(5) 0.0284(18) Uani 1 1 d .
H14 H 0.4377 0.8011 0.3222 0.034 Uiso 1 1 calc R
C15 C 0.4124(6) 0.6724(5) 0.3677(5) 0.0288(17) Uani 1 1 d .
H15 H 0.4440 0.6536 0.3243 0.035 Uiso 1 1 calc R
C16 C 0.3610(6) 0.5596(4) 0.2355(4) 0.0190(15) Uani 1 1 d .
C17 C 0.3860(6) 0.5703(4) 0.1522(4) 0.0224(15) Uani 1 1 d .
H17 H 0.4473 0.5285 0.1419 0.027 Uiso 1 1 calc R
C18 C 0.3209(6) 0.6421(4) 0.0850(4) 0.0207(15) Uani 1 1 d .
H18 H 0.3395 0.6478 0.0303 0.025 Uiso 1 1 calc R
C19 C 0.2285(5) 0.7054(4) 0.0975(4) 0.0162(14) Uani 1 1 d .
C20 C 0.1948(6) 0.6876(4) 0.1783(4) 0.0179(14) Uani 1 1 d .
H20 H 0.1275 0.7237 0.1875 0.022 Uiso 1 1 calc R
C21 C 0.2600(6) 0.6162(4) 0.2460(4) 0.0218(15) Uani 1 1 d .
H21 H 0.2355 0.6058 0.2999 0.026 Uiso 1 1 calc R
C22 C -0.1115(7) 0.8363(5) -0.0759(4) 0.0265(17) Uani 1 1 d .
H22 H -0.0404 0.8085 -0.0871 0.032 Uiso 1 1 calc R
C23 C -0.2009(6) 0.8365(5) -0.1193(5) 0.0279(17) Uani 1 1 d .
H23 H -0.1906 0.8084 -0.1599 0.033 Uiso 1 1 calc R
C24 C -0.3045(7) 0.8765(5) -0.1053(5) 0.0288(17) Uani 1 1 d .
H24 H -0.3660 0.8760 -0.1353 0.035 Uiso 1 1 calc R
C25 C -0.3172(6) 0.9177(5) -0.0460(4) 0.0267(17) Uani 1 1 d .
H25 H -0.3880 0.9463 -0.0349 0.032 Uiso 1 1 calc R
C26 C -0.2271(6) 0.9165(5) -0.0042(4) 0.0214(15) Uani 1 1 d .
C27 C -0.2337(6) 0.9568(4) 0.0609(4) 0.0227(16) Uani 1 1 d .
C28 C -0.3253(6) 0.9988(5) 0.0915(5) 0.0308(18) Uani 1 1 d .
H28 H -0.3962 1.0063 0.0692 0.037 Uiso 1 1 calc R
C29 C -0.3120(7) 1.0299(5) 0.1551(5) 0.037(2) Uani 1 1 d .
H29 H -0.3750 1.0580 0.1764 0.044 Uiso 1 1 calc R
C30 C -0.2096(6) 1.0211(5) 0.1888(5) 0.0293(17) Uani 1 1 d .
H30 H -0.2020 1.0439 0.2316 0.035 Uiso 1 1 calc R
C31 C -0.1186(6) 0.9778(5) 0.1576(4) 0.0248(16) Uani 1 1 d .
C32 C -0.0034(6) 0.9616(4) 0.1815(4) 0.0238(16) Uani 1 1 d .
C33 C 0.0344(6) 0.9877(5) 0.2415(5) 0.0292(18) Uani 1 1 d .
H33 H -0.0156 1.0187 0.2704 0.035 Uiso 1 1 calc R
C34 C 0.1446(7) 0.9686(5) 0.2590(5) 0.0323(19) Uani 1 1 d .
H34 H 0.1713 0.9849 0.3011 0.039 Uiso 1 1 calc R
C35 C 0.2150(7) 0.9265(5) 0.2160(5) 0.0282(18) Uani 1 1 d .
H35 H 0.2914 0.9139 0.2273 0.034 Uiso 1 1 calc R
C36 C 0.1764(6) 0.9023(4) 0.1568(5) 0.0283(18) Uani 1 1 d .
H36 H 0.2273 0.8736 0.1268 0.034 Uiso 1 1 calc R
C37 C 0.1204(6) 0.5213(5) 0.0780(4) 0.0266(17) Uani 1 1 d .
C38 C 0.0531(6) 0.5418(5) 0.1399(5) 0.0254(17) Uani 1 1 d .
C39 C 0.1018(6) 0.4769(5) 0.2186(5) 0.0259(17) Uani 1 1 d .
C40 C 0.1975(6) 0.4153(4) 0.2056(5) 0.0265(17) Uani 1 1 d .
C41 C 0.2106(7) 0.4432(5) 0.1181(5) 0.0260(17) Uani 1 1 d .
C42 C 0.0994(8) 0.5741(6) -0.0146(5) 0.044(2) Uani 1 1 d .
H42A H 0.0451 0.5529 -0.0370 0.065 Uiso 1 1 calc R
H42B H 0.1675 0.5634 -0.0416 0.065 Uiso 1 1 calc R
H42C H 0.0720 0.6401 -0.0247 0.065 Uiso 1 1 calc R
C43 C -0.0505(7) 0.6166(5) 0.1256(5) 0.038(2) Uani 1 1 d .
H43A H -0.1131 0.5912 0.1246 0.057 Uiso 1 1 calc R
H43B H -0.0504 0.6657 0.0727 0.057 Uiso 1 1 calc R
H43C H -0.0558 0.6417 0.1701 0.057 Uiso 1 1 calc R
C44 C 0.0580(7) 0.4717(6) 0.3012(5) 0.038(2) Uani 1 1 d .
H44A H 0.0213 0.5338 0.2998 0.058 Uiso 1 1 calc R
H44B H 0.1184 0.4443 0.3439 0.058 Uiso 1 1 calc R
H44C H 0.0059 0.4335 0.3137 0.058 Uiso 1 1 calc R
C45 C 0.2705(7) 0.3345(5) 0.2698(5) 0.041(2) Uani 1 1 d .
H45A H 0.2639 0.2776 0.2633 0.061 Uiso 1 1 calc R
H45B H 0.2494 0.3341 0.3246 0.061 Uiso 1 1 calc R
H45C H 0.3462 0.3387 0.2638 0.061 Uiso 1 1 calc R
C46 C 0.2960(7) 0.3944(5) 0.0758(5) 0.041(2) Uani 1 1 d .
H46A H 0.3644 0.3679 0.1107 0.061 Uiso 1 1 calc R
H46B H 0.3078 0.4385 0.0229 0.061 Uiso 1 1 calc R
H46C H 0.2713 0.3453 0.0664 0.061 Uiso 1 1 calc R
S1 S 0.50869(16) 0.79800(13) 0.14192(12) 0.0292(4) Uani 1 1 d .
F1 F 0.5358(5) 0.7214(4) 0.0295(4) 0.0633(16) Uani 1 1 d .
F2 F 0.5977(4) 0.6287(3) 0.1502(3) 0.0526(14) Uani 1 1 d .
F3 F 0.6860(4) 0.7251(3) 0.0825(3) 0.0558(15) Uani 1 1 d .
O1 O 0.4948(5) 0.8849(3) 0.0754(3) 0.0422(15) Uani 1 1 d .
O2 O 0.4114(5) 0.7685(4) 0.1635(4) 0.0431(15) Uani 1 1 d .
O3 O 0.5794(5) 0.7852(4) 0.2109(4) 0.0532(18) Uani 1 1 d .
C47 C 0.5858(7) 0.7150(5) 0.0987(6) 0.039(2) Uani 1 1 d .
S2 S 0.51016(17) 0.11597(12) 0.31204(12) 0.0282(4) Uani 1 1 d .
F4 F 0.4200(5) -0.0155(3) 0.3125(3) 0.0598(16) Uani 1 1 d .
F5 F 0.3099(4) 0.0984(3) 0.3337(4) 0.0632(18) Uani 1 1 d .
F6 F 0.4272(5) 0.0012(3) 0.4296(3) 0.0546(15) Uani 1 1 d .
O4 O 0.4766(5) 0.1602(3) 0.2255(3) 0.0355(13) Uani 1 1 d .
O5 O 0.4921(5) 0.1771(3) 0.3582(3) 0.0365(14) Uani 1 1 d .
O6 O 0.6143(5) 0.0488(4) 0.3306(4) 0.0421(15) Uani 1 1 d .
C48 C 0.4115(7) 0.0498(6) 0.3469(6) 0.044(2) Uani 1 1 d .
S3 S 0.95330(18) 0.28170(13) 0.22358(13) 0.0337(5) Uani 1 1 d .
F7 F 1.0539(8) 0.1318(4) 0.3394(4) 0.121(4) Uani 1 1 d .
F8 F 0.8948(9) 0.1910(6) 0.3647(5) 0.133(4) Uani 1 1 d .
F9 F 1.0254(8) 0.2528(4) 0.3711(4) 0.110(3) Uani 1 1 d .
O7 O 0.9182(5) 0.2238(4) 0.1893(4) 0.0438(15) Uani 1 1 d .
O8 O 1.0535(6) 0.3014(4) 0.1958(4) 0.0598(19) Uani 1 1 d .
O9 O 0.8702(6) 0.3596(4) 0.2255(4) 0.0548(18) Uani 1 1 d .
C49 C 0.9838(12) 0.2121(6) 0.3284(7) 0.069(4) Uani 1 1 d .
S4 S -0.00552(19) 0.73953(13) 0.33876(13) 0.0341(5) Uani 1 1 d .
F10 F 0.0865(5) 0.5771(3) 0.4457(4) 0.0660(18) Uani 1 1 d .
F11 F 0.0464(5) 0.6840(5) 0.4952(4) 0.085(2) Uani 1 1 d .
F12 F -0.0790(5) 0.6309(5) 0.4665(4) 0.095(3) Uani 1 1 d .
O10 O -0.0467(6) 0.6954(4) 0.2902(4) 0.059(2) Uani 1 1 d .
O11 O 0.1025(5) 0.7481(4) 0.3234(4) 0.0504(16) Uani 1 1 d .
O12 O -0.0836(5) 0.8178(4) 0.3454(4) 0.0443(15) Uani 1 1 d .
C50 C 0.0108(8) 0.6534(7) 0.4410(6) 0.050(3) Uani 1 1 d .
N7 N 0.8300(8) 0.0595(5) 0.5304(6) 0.071(3) Uani 1 1 d .
C51 C 0.8428(8) 0.0111(6) 0.4971(6) 0.045(2) Uani 1 1 d .
C52 C 0.8638(10) -0.0492(7) 0.4513(7) 0.070(3) Uani 1 1 d .
H52A H 0.8191 -0.0201 0.3990 0.105 Uiso 1 1 calc R
H52B H 0.8456 -0.1070 0.4832 0.105 Uiso 1 1 calc R
H52C H 0.9412 -0.0621 0.4404 0.105 Uiso 1 1 calc R
N8 N 0.6095(9) 0.4397(7) 0.0841(7) 0.086(3) Uani 1 1 d .
C53 C 0.6270(8) 0.3726(8) 0.1348(8) 0.057(3) Uani 1 1 d .
C54 C 0.6545(10) 0.2865(8) 0.2054(9) 0.111(6) Uani 1 1 d .
H54A H 0.7314 0.2720 0.2241 0.167 Uiso 1 1 calc R
H54B H 0.6419 0.2368 0.1893 0.167 Uiso 1 1 calc R
H54C H 0.6087 0.2930 0.2503 0.167 Uiso 1 1 calc R

loop_
_atom_site_aniso_label
_atom_site_aniso_U_11
_atom_site_aniso_U_22
_atom_site_aniso_U_33
_atom_site_aniso_U_23
_atom_site_aniso_U_13
_atom_site_aniso_U_12
Pt1 0.01930(15) 0.01918(13) 0.01943(14) -0.00658(11) 0.00021(11) 0.00185(10)
Pt2 0.01886(14) 0.01698(13) 0.01967(14) -0.00575(11) 0.00192(11) 0.00117(10)
Ir1 0.01731(14) 0.01655(13) 0.02013(14) -0.00671(11) 0.00173(11) 0.00008(10)
Se1 0.0210(4) 0.0258(4) 0.0215(4) -0.0074(3) 0.0002(3) 0.0060(3)
Se2 0.0236(4) 0.0220(3) 0.0192(4) -0.0041(3) 0.0029(3) 0.0040(3)
N1 0.023(3) 0.017(3) 0.013(3) 0.000(2) 0.000(2) 0.003(2)
N2 0.020(3) 0.019(3) 0.021(3) -0.008(2) -0.001(3) 0.000(2)
N3 0.021(3) 0.024(3) 0.026(3) -0.008(3) -0.001(3) -0.007(3)
N4 0.022(3) 0.013(3) 0.017(3) -0.002(2) 0.002(2) 0.003(2)
N5 0.018(3) 0.017(3) 0.027(3) -0.008(2) 0.004(3) 0.000(2)
N6 0.020(3) 0.018(3) 0.026(3) -0.002(3) 0.001(3) 0.003(2)
C1 0.026(4) 0.030(4) 0.028(4) -0.015(3) 0.001(3) -0.003(3)
C2 0.039(5) 0.021(4) 0.035(5) -0.015(3) 0.000(4) 0.004(3)
C3 0.036(5) 0.021(4) 0.038(5) -0.004(3) -0.003(4) -0.008(3)
C4 0.028(4) 0.023(4) 0.030(4) -0.008(3) 0.000(3) -0.002(3)
C5 0.017(4) 0.022(4) 0.026(4) -0.009(3) 0.002(3) 0.002(3)
C6 0.019(4) 0.020(3) 0.026(4) -0.006(3) 0.003(3) 0.000(3)
C7 0.029(4) 0.024(4) 0.027(4) -0.012(3) 0.004(3) -0.002(3)
C8 0.026(4) 0.034(4) 0.023(4) -0.012(3) 0.005(3) 0.001(3)
C9 0.018(4) 0.030(4) 0.033(4) -0.019(3) 0.004(3) -0.004(3)
C10 0.016(4) 0.023(4) 0.029(4) -0.013(3) 0.000(3) 0.004(3)
C11 0.023(4) 0.025(4) 0.024(4) -0.014(3) -0.006(3) 0.004(3)
C12 0.029(5) 0.030(4) 0.038(5) -0.017(4) -0.001(4) 0.002(3)
C13 0.038(5) 0.025(4) 0.033(5) -0.008(3) 0.005(4) -0.012(4)
C14 0.033(5) 0.021(4) 0.030(4) -0.006(3) 0.002(4) -0.008(3)
C15 0.021(4) 0.043(5) 0.022(4) -0.011(3) 0.003(3) -0.009(3)
C16 0.024(4) 0.013(3) 0.013(3) -0.001(3) -0.003(3) 0.002(3)
C17 0.022(4) 0.024(4) 0.023(4) -0.013(3) 0.002(3) -0.003(3)
C18 0.017(4) 0.025(4) 0.024(4) -0.013(3) 0.006(3) -0.005(3)
C19 0.019(4) 0.014(3) 0.016(3) -0.006(3) 0.003(3) -0.003(3)
C20 0.018(4) 0.022(3) 0.019(3) -0.015(3) 0.001(3) -0.003(3)
C21 0.023(4) 0.017(3) 0.023(4) -0.009(3) 0.001(3) 0.001(3)
C22 0.035(5) 0.023(4) 0.020(4) -0.010(3) 0.004(3) -0.002(3)
C23 0.033(5) 0.027(4) 0.023(4) -0.011(3) 0.001(3) -0.004(3)
C24 0.028(4) 0.028(4) 0.031(4) -0.010(3) 0.000(4) -0.008(3)
C25 0.018(4) 0.036(4) 0.027(4) -0.014(3) 0.005(3) -0.006(3)
C26 0.019(4) 0.024(4) 0.023(4) -0.011(3) 0.007(3) -0.004(3)
C27 0.015(4) 0.020(3) 0.026(4) -0.003(3) 0.003(3) 0.001(3)
C28 0.020(4) 0.040(4) 0.030(4) -0.017(4) -0.003(3) 0.002(3)
C29 0.026(5) 0.042(5) 0.042(5) -0.021(4) 0.011(4) 0.000(4)
C30 0.024(4) 0.035(4) 0.027(4) -0.015(3) 0.007(3) 0.003(3)
C31 0.028(4) 0.021(4) 0.023(4) -0.009(3) 0.006(3) -0.001(3)
C32 0.028(4) 0.015(3) 0.025(4) -0.002(3) 0.008(3) -0.007(3)
C33 0.027(4) 0.024(4) 0.035(5) -0.010(3) 0.004(4) -0.003(3)
C34 0.035(5) 0.030(4) 0.032(5) -0.010(4) -0.008(4) -0.008(4)
C35 0.028(4) 0.022(4) 0.034(4) -0.009(3) -0.008(4) -0.005(3)
C36 0.021(4) 0.014(3) 0.037(5) 0.002(3) 0.003(3) 0.003(3)
C37 0.032(5) 0.025(4) 0.022(4) -0.005(3) -0.005(3) -0.010(3)
C38 0.024(4) 0.020(3) 0.034(4) -0.010(3) 0.002(3) -0.008(3)
C39 0.028(4) 0.021(4) 0.027(4) -0.006(3) 0.002(3) -0.009(3)
C40 0.021(4) 0.012(3) 0.040(5) -0.003(3) -0.002(3) -0.002(3)
C41 0.036(5) 0.019(3) 0.025(4) -0.011(3) 0.006(3) -0.007(3)
C42 0.061(7) 0.049(5) 0.029(5) -0.014(4) -0.002(4) -0.028(5)
C43 0.025(5) 0.038(5) 0.048(5) -0.016(4) -0.004(4) -0.002(4)
C44 0.038(5) 0.040(5) 0.038(5) -0.009(4) 0.014(4) -0.018(4)
C45 0.044(6) 0.022(4) 0.045(5) 0.000(4) -0.005(4) -0.003(4)
C46 0.050(6) 0.035(4) 0.053(6) -0.033(4) 0.021(5) -0.016(4)
S1 0.0251(11) 0.0301(10) 0.0306(11) -0.0113(9) 0.0033(9) -0.0029(8)
F1 0.053(4) 0.082(4) 0.063(4) -0.051(3) 0.007(3) 0.006(3)
F2 0.045(3) 0.029(3) 0.078(4) -0.016(3) 0.011(3) -0.005(2)
F3 0.030(3) 0.047(3) 0.081(4) -0.019(3) 0.026(3) -0.001(2)
O1 0.049(4) 0.024(3) 0.042(4) -0.001(3) 0.008(3) -0.004(3)
O2 0.029(3) 0.043(3) 0.058(4) -0.021(3) 0.015(3) -0.010(3)
O3 0.049(4) 0.061(4) 0.051(4) -0.026(3) -0.010(3) -0.006(3)
C47 0.022(5) 0.038(5) 0.047(6) -0.013(4) 0.002(4) 0.003(3)
S2 0.0293(11) 0.0225(9) 0.0301(11) -0.0114(8) 0.0021(9) 0.0009(8)
F4 0.084(5) 0.041(3) 0.061(4) -0.021(3) -0.006(3) -0.024(3)
F5 0.027(3) 0.047(3) 0.088(4) 0.007(3) 0.008(3) -0.006(2)
F6 0.059(4) 0.048(3) 0.047(3) -0.002(3) 0.013(3) -0.019(3)
O4 0.042(4) 0.037(3) 0.023(3) -0.009(2) 0.002(3) -0.004(3)
O5 0.044(4) 0.028(3) 0.039(3) -0.019(2) 0.004(3) -0.001(2)
O6 0.030(3) 0.043(3) 0.047(4) -0.021(3) -0.001(3) 0.009(3)
C48 0.027(5) 0.052(6) 0.046(6) -0.010(5) -0.006(4) -0.007(4)
S3 0.0384(13) 0.0305(10) 0.0321(11) -0.0169(9) 0.0072(9) -0.0008(9)
F7 0.221(10) 0.037(3) 0.071(5) -0.022(3) -0.053(5) 0.034(4)
F8 0.205(11) 0.105(6) 0.074(5) -0.005(4) 0.075(6) -0.059(7)
F9 0.215(10) 0.059(4) 0.043(4) -0.022(3) -0.033(5) -0.002(5)
O7 0.045(4) 0.051(4) 0.050(4) -0.035(3) 0.013(3) -0.015(3)
O8 0.050(5) 0.062(4) 0.082(5) -0.040(4) 0.020(4) -0.020(4)
O9 0.064(5) 0.043(3) 0.052(4) -0.027(3) 0.003(3) 0.012(3)
C49 0.134(12) 0.034(5) 0.048(7) -0.026(5) -0.005(7) -0.015(6)
S4 0.0409(13) 0.0268(10) 0.0336(11) -0.0120(9) 0.0090(10) -0.0056(9)
F10 0.049(4) 0.045(3) 0.077(4) 0.000(3) -0.016(3) 0.006(3)
F11 0.059(5) 0.132(6) 0.047(4) -0.035(4) -0.004(3) 0.009(4)
F12 0.034(4) 0.099(5) 0.086(5) 0.046(4) -0.004(3) -0.016(3)
O10 0.074(5) 0.047(4) 0.062(5) -0.032(3) -0.015(4) -0.004(3)
O11 0.046(4) 0.055(4) 0.054(4) -0.027(3) 0.025(3) -0.010(3)
O12 0.043(4) 0.034(3) 0.049(4) -0.014(3) 0.017(3) 0.001(3)
C50 0.029(5) 0.072(7) 0.039(5) -0.007(5) -0.005(4) -0.013(5)
N7 0.102(9) 0.041(5) 0.066(6) -0.026(5) 0.018(6) -0.006(5)
C51 0.054(6) 0.034(5) 0.044(6) -0.012(4) 0.008(5) -0.010(4)
C52 0.083(9) 0.062(7) 0.074(8) -0.038(6) -0.009(7) -0.011(6)
N8 0.098(9) 0.062(6) 0.083(8) -0.017(6) 0.017(7) -0.005(6)
C53 0.042(6) 0.059(7) 0.085(9) -0.044(6) 0.023(6) -0.016(5)
C54 0.061(9) 0.080(9) 0.165(15) 0.006(9) 0.004(9) -0.038(7)

loop_
_atom_type_symbol
_atom_type_description
_atom_type_scat_dispersion_real
_atom_type_scat_dispersion_imag
_atom_type_scat_source
C C 0.0033 0.0016 'International Tables Vol C Tables 4.2.6.8 and 6.1.1.4'
H H 0.0000 0.0000 'International Tables Vol C Tables 4.2.6.8 and 6.1.1.4'
F F 0.0171 0.0103 'International Tables Vol C Tables 4.2.6.8 and 6.1.1.4'
Ir Ir -1.4442 7.9887 'International Tables Vol C Tables 4.2.6.8 and 6.1.1.4'
N N 0.0061 0.0033 'International Tables Vol C Tables 4.2.6.8 and 6.1.1.4'
O O 0.0106 0.0060 'International Tables Vol C Tables 4.2.6.8 and 6.1.1.4'
Pt Pt -1.7033 8.3905 'International Tables Vol C Tables 4.2.6.8 and 6.1.1.4'
S S 0.1246 0.1234 'International Tables Vol C Tables 4.2.6.8 and 6.1.1.4'
Se Se -0.0929 2.2259 'International Tables Vol C Tables 4.2.6.8 and 6.1.1.4'

loop_
_geom_angle_atom_site_label_1
_geom_angle_atom_site_label_2
_geom_angle_atom_site_label_3
_geom_angle
N2 Pt1 N3 81.1(2)
N2 Pt1 N1 79.8(2)
N3 Pt1 N1 160.8(2)
N2 Pt1 Se1 177.92(16)
N3 Pt1 Se1 100.47(18)
N1 Pt1 Se1 98.63(17)
N5 Pt2 N6 81.2(2)
N5 Pt2 N4 80.1(2)
N6 Pt2 N4 161.3(2)
N5 Pt2 Se2 177.76(17)
N6 Pt2 Se2 100.91(17)
N4 Pt2 Se2 97.81(17)
C37 Ir1 C41 39.0(3)
C37 Ir1 C39 64.7(3)
C41 Ir1 C39 65.1(3)
C37 Ir1 C38 38.7(3)
C41 Ir1 C38 65.1(3)
C39 Ir1 C38 38.6(3)
C37 Ir1 C40 64.8(3)
C41 Ir1 C40 38.9(3)
C39 Ir1 C40 38.5(3)
C38 Ir1 C40 64.6(3)
C37 Ir1 C21 161.1(3)
C41 Ir1 C21 154.7(3)
C39 Ir1 C21 106.2(3)
C38 Ir1 C21 124.0(3)
C40 Ir1 C21 119.4(3)
C37 Ir1 C20 128.8(3)
C41 Ir1 C20 167.6(3)
C39 Ir1 C20 114.7(3)
C38 Ir1 C20 106.4(3)
C40 Ir1 C20 147.6(3)
C21 Ir1 C20 37.4(2)
C37 Ir1 C17 130.3(3)
C41 Ir1 C17 108.1(3)
C39 Ir1 C17 148.8(3)
C38 Ir1 C17 168.6(3)
C40 Ir1 C17 116.6(3)
C21 Ir1 C17 66.3(3)
C20 Ir1 C17 78.6(2)
C37 Ir1 C18 109.7(3)
C41 Ir1 C18 112.9(3)
C39 Ir1 C18 173.6(3)
C38 Ir1 C18 135.1(3)
C40 Ir1 C18 143.2(3)
C21 Ir1 C18 78.2(3)
C20 Ir1 C18 65.9(2)
C17 Ir1 C18 37.1(2)
C37 Ir1 C19 109.9(2)
C41 Ir1 C19 136.4(2)
C39 Ir1 C19 141.1(3)
C38 Ir1 C19 112.0(2)
C40 Ir1 C19 174.7(3)
C21 Ir1 C19 65.8(2)
C20 Ir1 C19 36.2(2)
C17 Ir1 C19 65.8(2)
C18 Ir1 C19 36.2(2)
C37 Ir1 C16 162.4(3)
C41 Ir1 C16 125.2(3)
C39 Ir1 C16 120.2(2)
C38 Ir1 C16 154.8(3)
C40 Ir1 C16 107.7(2)
C21 Ir1 C16 36.5(2)
C20 Ir1 C16 66.4(2)
C17 Ir1 C16 36.7(2)
C18 Ir1 C16 66.0(2)
C19 Ir1 C16 77.1(2)
C16 Se1 Pt1 105.1(2)
C19 Se2 Pt2 105.4(2)
C1 N1 C5 120.3(6)
C1 N1 Pt1 127.0(5)
C5 N1 Pt1 112.7(5)
C6 N2 C10 123.5(6)
C6 N2 Pt1 119.2(5)
C10 N2 Pt1 117.3(4)
C15 N3 C11 118.4(6)
C15 N3 Pt1 128.1(5)
C11 N3 Pt1 113.4(4)
C22 N4 C26 117.6(6)
C22 N4 Pt2 128.2(5)
C26 N4 Pt2 114.1(5)
C27 N5 C31 125.5(6)
C27 N5 Pt2 117.9(5)
C31 N5 Pt2 116.6(5)
C36 N6 C32 117.4(7)
C36 N6 Pt2 129.4(6)
C32 N6 Pt2 113.1(5)
N1 C1 C2 119.5(7)
N1 C1 H1 120.3
C2 C1 H1 120.3
C1 C2 C3 121.9(7)
C1 C2 H2 119.1
C3 C2 H2 119.1
C4 C3 C2 117.1(7)
C4 C3 H3 121.5
C2 C3 H3 121.5
C5 C4 C3 120.3(8)
C5 C4 H4 119.8
C3 C4 H4 119.8
C4 C5 N1 120.9(7)
C4 C5 C6 123.0(7)
N1 C5 C6 116.0(6)
N2 C6 C7 119.6(6)
N2 C6 C5 112.3(6)
C7 C6 C5 128.0(6)
C6 C7 C8 118.3(7)
C6 C7 H7 120.8
C8 C7 H7 120.8
C9 C8 C7 121.2(7)
C9 C8 H8 119.4
C7 C8 H8 119.4
C10 C9 C8 118.5(7)
C10 C9 H9 120.7
C8 C9 H9 120.7
N2 C10 C9 118.8(6)
N2 C10 C11 113.2(6)
C9 C10 C11 128.0(6)
N3 C11 C12 120.9(7)
N3 C11 C10 114.8(6)
C12 C11 C10 124.2(7)
C11 C12 C13 119.3(8)
C11 C12 H12 120.4
C13 C12 H12 120.4
C14 C13 C12 120.6(7)
C14 C13 H13 119.7
C12 C13 H13 119.7
C13 C14 C15 119.2(7)
C13 C14 H14 120.4
C15 C14 H14 120.4
N3 C15 C14 121.6(7)
N3 C15 H15 119.2
C14 C15 H15 119.2
C21 C16 C17 116.2(6)
C21 C16 Se1 124.8(5)
C17 C16 Se1 118.8(5)
C21 C16 Ir1 67.4(4)
C17 C16 Ir1 68.0(4)
Se1 C16 Ir1 130.8(3)
C18 C17 C16 121.0(7)
C18 C17 Ir1 71.5(4)
C16 C17 Ir1 75.4(4)
C18 C17 H17 119.5
C16 C17 H17 119.5
Ir1 C17 H17 125.4
C19 C18 C17 121.3(7)
C19 C18 Ir1 75.3(4)
C17 C18 Ir1 71.4(4)
C19 C18 H18 119.3
C17 C18 H18 119.3
Ir1 C18 H18 125.8
C20 C19 C18 117.7(6)
C20 C19 Se2 124.4(5)
C18 C19 Se2 117.7(5)
C20 C19 Ir1 68.0(3)
C18 C19 Ir1 68.5(4)
Se2 C19 Ir1 131.1(3)
C19 C20 C21 120.8(6)
C19 C20 Ir1 75.9(4)
C21 C20 Ir1 71.2(4)
C19 C20 H20 119.6
C21 C20 H20 119.6
Ir1 C20 H20 125.0
C20 C21 C16 121.9(7)
C20 C21 Ir1 71.4(4)
C16 C21 Ir1 76.1(4)
C20 C21 H21 119.1
C16 C21 H21 119.1
Ir1 C21 H21 125.2
N4 C22 C23 120.8(7)
N4 C22 H22 119.6
C23 C22 H22 119.6
C24 C23 C22 121.4(8)
C24 C23 H23 119.3
C22 C23 H23 119.3
C23 C24 C25 118.1(7)
C23 C24 H24 120.9
C25 C24 H24 120.9
C26 C25 C24 119.1(7)
C26 C25 H25 120.4
C24 C25 H25 120.4
C25 C26 N4 123.0(7)
C25 C26 C27 122.5(7)
N4 C26 C27 114.5(6)
N5 C27 C28 117.6(7)
N5 C27 C26 113.4(6)
C28 C27 C26 129.0(7)
C27 C28 C29 119.0(7)
C27 C28 H28 120.5
C29 C28 H28 120.5
C28 C29 C30 122.2(8)
C28 C29 H29 118.9
C30 C29 H29 118.9
C29 C30 C31 117.7(8)
C29 C30 H30 121.1
C31 C30 H30 121.1
N5 C31 C30 117.9(7)
N5 C31 C32 114.0(6)
C30 C31 C32 128.1(7)
C33 C32 N6 120.3(7)
C33 C32 C31 124.7(7)
N6 C32 C31 115.0(7)
C34 C33 C32 119.6(8)
C34 C33 H33 120.2
C32 C33 H33 120.2
C35 C34 C33 119.6(8)
C35 C34 H34 120.2
C33 C34 H34 120.2
C34 C35 C36 119.9(8)
C34 C35 H35 120.1
C36 C35 H35 120.1
N6 C36 C35 123.1(8)
N6 C36 H36 118.5
C35 C36 H36 118.5
C38 C37 C41 108.4(6)
C38 C37 C42 125.2(7)
C41 C37 C42 126.3(8)
C38 C37 Ir1 71.2(4)
C41 C37 Ir1 70.5(4)
C42 C37 Ir1 123.9(5)
C39 C38 C37 107.7(7)
C39 C38 C43 125.9(7)
C37 C38 C43 126.5(7)
C39 C38 Ir1 70.3(4)
C37 C38 Ir1 70.1(4)
C43 C38 Ir1 125.7(5)
C40 C39 C38 108.5(7)
C40 C39 C44 125.3(7)
C38 C39 C44 126.1(7)
C40 C39 Ir1 71.1(4)
C38 C39 Ir1 71.1(4)
C44 C39 Ir1 125.3(5)
C39 C40 C41 108.1(6)
C39 C40 C45 126.9(8)
C41 C40 C45 125.1(7)
C39 C40 Ir1 70.4(4)
C41 C40 Ir1 70.0(4)
C45 C40 Ir1 126.5(5)
C37 C41 C40 107.3(7)
C37 C41 C46 126.0(7)
C40 C41 C46 126.5(7)
C37 C41 Ir1 70.5(4)
C40 C41 Ir1 71.1(4)
C46 C41 Ir1 128.1(5)
C37 C42 H42A 109.5
C37 C42 H42B 109.5
H42A C42 H42B 109.5
C37 C42 H42C 109.5
H42A C42 H42C 109.5
H42B C42 H42C 109.5
C38 C43 H43A 109.5
C38 C43 H43B 109.5
H43A C43 H43B 109.5
C38 C43 H43C 109.5
H43A C43 H43C 109.5
H43B C43 H43C 109.5
C39 C44 H44A 109.5
C39 C44 H44B 109.5
H44A C44 H44B 109.5
C39 C44 H44C 109.5
H44A C44 H44C 109.5
H44B C44 H44C 109.5
C40 C45 H45A 109.5
C40 C45 H45B 109.5
H45A C45 H45B 109.5
C40 C45 H45C 109.5
H45A C45 H45C 109.5
H45B C45 H45C 109.5
C41 C46 H46A 109.5
C41 C46 H46B 109.5
H46A C46 H46B 109.5
C41 C46 H46C 109.5
H46A C46 H46C 109.5
H46B C46 H46C 109.5
O2 S1 O3 114.6(4)
O2 S1 O1 115.4(4)
O3 S1 O1 114.9(4)
O2 S1 C47 103.1(4)
O3 S1 C47 102.8(4)
O1 S1 C47 103.6(4)
F1 C47 F3 108.2(7)
F1 C47 F2 106.2(7)
F3 C47 F2 106.5(6)
F1 C47 S1 111.5(6)
F3 C47 S1 112.3(6)
F2 C47 S1 111.7(6)
O5 S2 O4 114.7(3)
O5 S2 O6 115.2(3)
O4 S2 O6 114.7(4)
O5 S2 C48 103.9(4)
O4 S2 C48 101.1(4)
O6 S2 C48 104.9(4)
F5 C48 F4 107.1(7)
F5 C48 F6 106.1(8)
F4 C48 F6 104.1(7)
F5 C48 S2 114.7(6)
F4 C48 S2 112.4(7)
F6 C48 S2 111.7(6)
O7 S3 O8 114.1(4)
O7 S3 O9 115.1(4)
O8 S3 O9 114.5(4)
O7 S3 C49 103.0(4)
O8 S3 C49 104.5(6)
O9 S3 C49 103.6(5)
F7 C49 F9 107.3(10)
F7 C49 F8 105.0(9)
F9 C49 F8 107.4(10)
F7 C49 S3 112.9(8)
F9 C49 S3 112.3(7)
F8 C49 S3 111.6(9)
O11 S4 O12 117.1(4)
O11 S4 O10 114.2(4)
O12 S4 O10 113.7(4)
O11 S4 C50 103.0(4)
O12 S4 C50 104.5(5)
O10 S4 C50 101.9(4)
F12 C50 F11 107.4(9)
F12 C50 F10 108.4(9)
F11 C50 F10 105.5(7)
F12 C50 S4 113.6(6)
F11 C50 S4 110.1(7)
F10 C50 S4 111.6(7)
N7 C51 C52 176.8(12)
C51 C52 H52A 109.5
C51 C52 H52B 109.5
H52A C52 H52B 109.5
C51 C52 H52C 109.5
H52A C52 H52C 109.5
H52B C52 H52C 109.5
N8 C53 C54 175.8(13)
C53 C54 H54A 109.5
C53 C54 H54B 109.5
H54A C54 H54B 109.5
C53 C54 H54C 109.5
H54A C54 H54C 109.5
H54B C54 H54C 109.5

loop_
_geom_bond_atom_site_label_1
_geom_bond_atom_site_label_2
_geom_bond_distance
Pt1 N2 1.957(6)
Pt1 N3 2.041(5)
Pt1 N1 2.050(5)
Pt1 Se1 2.4262(8)
Pt2 N5 1.971(6)
Pt2 N6 2.029(6)
Pt2 N4 2.033(6)
Pt2 Se2 2.4311(8)
Ir1 C37 2.160(7)
Ir1 C41 2.160(7)
Ir1 C39 2.165(7)
Ir1 C38 2.175(7)
Ir1 C40 2.175(6)
Ir1 C21 2.210(7)
Ir1 C20 2.212(6)
Ir1 C17 2.226(7)
Ir1 C18 2.226(7)
Ir1 C19 2.314(6)
Ir1 C16 2.323(7)
Se1 C16 1.890(6)
Se2 C19 1.904(6)
N1 C1 1.342(9)
N1 C5 1.367(9)
N2 C6 1.338(8)
N2 C10 1.372(8)
N3 C15 1.355(9)
N3 C11 1.376(9)
N4 C22 1.359(9)
N4 C26 1.368(9)
N5 C27 1.344(9)
N5 C31 1.365(9)
N6 C36 1.343(9)
N6 C32 1.390(9)
C1 C2 1.370(10)
C1 H1 0.9500
C2 C3 1.390(11)
C2 H2 0.9500
C3 C4 1.385(11)
C3 H3 0.9500
C4 C5 1.363(9)
C4 H4 0.9500
C5 C6 1.461(10)
C6 C7 1.371(10)
C7 C8 1.399(10)
C7 H7 0.9500
C8 C9 1.393(10)
C8 H8 0.9500
C9 C10 1.372(10)
C9 H9 0.9500
C10 C11 1.481(10)
C11 C12 1.376(9)
C12 C13 1.379(10)
C12 H12 0.9500
C13 C14 1.349(11)
C13 H13 0.9500
C14 C15 1.389(10)
C14 H14 0.9500
C15 H15 0.9500
C16 C21 1.423(9)
C16 C17 1.434(9)
C17 C18 1.416(9)
C17 H17 0.9500
C18 C19 1.415(9)
C18 H18 0.9500
C19 C20 1.408(9)
C20 C21 1.419(9)
C20 H20 0.9500
C21 H21 0.9500
C22 C23 1.374(10)
C22 H22 0.9500
C23 C24 1.368(10)
C23 H23 0.9500
C24 C25 1.389(10)
C24 H24 0.9500
C25 C26 1.361(10)
C25 H25 0.9500
C26 C27 1.474(10)
C27 C28 1.384(10)
C28 C29 1.387(11)
C28 H28 0.9500
C29 C30 1.391(11)
C29 H29 0.9500
C30 C31 1.395(10)
C30 H30 0.9500
C31 C32 1.462(10)
C32 C33 1.382(10)
C33 C34 1.372(10)
C33 H33 0.9500
C34 C35 1.353(11)
C34 H34 0.9500
C35 C36 1.355(10)
C35 H35 0.9500
C36 H36 0.9500
C37 C38 1.435(11)
C37 C41 1.442(10)
C37 C42 1.526(10)
C38 C39 1.434(10)
C38 C43 1.500(10)
C39 C40 1.431(10)
C39 C44 1.508(11)
C40 C41 1.443(10)
C40 C45 1.491(9)
C41 C46 1.505(11)
C42 H42A 0.9800
C42 H42B 0.9800
C42 H42C 0.9800
C43 H43A 0.9800
C43 H43B 0.9800
C43 H43C 0.9800
C44 H44A 0.9800
C44 H44B 0.9800
C44 H44C 0.9800
C45 H45A 0.9800
C45 H45B 0.9800
C45 H45C 0.9800
C46 H46A 0.9800
C46 H46B 0.9800
C46 H46C 0.9800
S1 O2 1.427(6)
S1 O3 1.436(6)
S1 O1 1.440(5)
S1 C47 1.816(9)
F1 C47 1.331(10)
F2 C47 1.333(9)
F3 C47 1.333(9)
S2 O5 1.441(5)
S2 O4 1.441(5)
S2 O6 1.442(6)
S2 C48 1.799(9)
F4 C48 1.355(11)
F5 C48 1.308(10)
F6 C48 1.365(9)
S3 O7 1.417(6)
S3 O8 1.420(7)
S3 O9 1.430(6)
S3 C49 1.763(11)
F7 C49 1.323(12)
F8 C49 1.340(15)
F9 C49 1.332(11)
S4 O11 1.421(6)
S4 O12 1.430(6)
S4 O10 1.449(6)
S4 C50 1.808(9)
F10 C50 1.333(11)
F11 C50 1.332(11)
F12 C50 1.302(10)
N7 C51 1.098(11)
C51 C52 1.425(14)
C52 H52A 0.9800
C52 H52B 0.9800
C52 H52C 0.9800
N8 C53 1.101(12)
C53 C54 1.460(15)
C54 H54A 0.9800
C54 H54B 0.9800
C54 H54C 0.9800
